data_2201508
loop_
_publ_author_name
'Luck, Rudy L.'
'Mendenhall, G. David'

_publ_section_title
;
 (2-Ethoxycarbonyl-3,5-dihydroxyphenyl)acetic acid monohydrate, an
 intermediate in the Pechmann reaction
;
_journal_issue 12
_journal_name_full 'Acta Crystallographica Section E'
_journal_page_first o1387
_journal_page_last o1388
_journal_paper_doi 10.1107/S1600536802020627
_journal_volume 58
_journal_year 2002
_chemical_formula_iupac 'C11 H12 O6, H2 O'
_chemical_formula_moiety 'C11 H12 O6, H2 O'
_chemical_formula_sum 'C11 H14 O7'
_chemical_formula_weight 258.22
_space_group_IT_number 14
_symmetry_cell_setting monoclinic
_symmetry_space_group_name_Hall '-P 2ybc'
_symmetry_space_group_name_H-M 'P 1 21/c 1'
_audit_creation_method 'WinGX routine CIF_UPDATE'
_cell_angle_alpha 90
_cell_angle_beta 108.570(10)
_cell_angle_gamma 90
_cell_formula_units_Z 4
_cell_length_a 12.091(3)
_cell_length_b 7.6580(10)
_cell_length_c 13.784(2)
_cell_measurement_reflns_used 25
_cell_measurement_temperature 293(2)
_cell_measurement_theta_max 15
_cell_measurement_theta_min 10
_cell_volume 1209.9(4)
_computing_cell_refinement 'CAD-4 EXPRESS'
_computing_data_collection 'CAD-4 EXPRESS (Enraf-Nonius, 1994)'
_computing_data_reduction 'XCAD4 (Harms & Wocadlo, 1995)'
_computing_molecular_graphics 'ORTEP-3 for Windows (Farrugia, 1997)'
_computing_publication_material 'WinGX  (Farrugia, 1999)'
_computing_structure_refinement 'SHELXL97 (Sheldrick, 1997)'
_computing_structure_solution 'SIR97 (Altomare et al., 1999)'
_diffrn_measured_fraction_theta_full 1
_diffrn_measured_fraction_theta_max 1
_diffrn_measurement_device '\k-geometry diffractometer'
_diffrn_measurement_device_type 'Enraf Nonius TurboCAD-4'
_diffrn_measurement_method 'non-profiled \w/2\q'
_diffrn_radiation_type MoK\a
_diffrn_radiation_wavelength 0.71073
_diffrn_reflns_av_R_equivalents 0.027
_diffrn_reflns_limit_h_max 14
_diffrn_reflns_limit_h_min 0
_diffrn_reflns_limit_k_max 9
_diffrn_reflns_limit_k_min 0
_diffrn_reflns_limit_l_max 15
_diffrn_reflns_limit_l_min -16
_diffrn_reflns_number 2218
_diffrn_reflns_theta_full 24.97
_diffrn_reflns_theta_max 24.97
_diffrn_reflns_theta_min 1.78
_diffrn_standards_decay_% 2
_diffrn_standards_interval_time 166
_diffrn_standards_number 3
_exptl_absorpt_coefficient_mu 0.12
_exptl_absorpt_correction_T_max 0.988
_exptl_absorpt_correction_T_min 0.976
_exptl_absorpt_correction_type '\y scan'
_exptl_absorpt_process_details '(North et al., 1968)'
_exptl_crystal_colour white
_exptl_crystal_density_diffrn 1.418
_exptl_crystal_density_method 'not measured'
_exptl_crystal_description prism
_exptl_crystal_F_000 544
_exptl_crystal_size_max 0.20
_exptl_crystal_size_mid 0.15
_exptl_crystal_size_min 0.10
_refine_diff_density_max 0.154
_refine_diff_density_min -0.204
_refine_ls_extinction_method none
_refine_ls_goodness_of_fit_ref 1.008
_refine_ls_hydrogen_treatment mixed
_refine_ls_matrix_type full
_refine_ls_number_parameters 172
_refine_ls_number_reflns 2113
_refine_ls_number_restraints 0
_refine_ls_restrained_S_all 1.008
_refine_ls_R_factor_gt 0.045
_refine_ls_shift/su_max 0
_refine_ls_structure_factor_coef Fsqd
_refine_ls_weighting_details 'calc w = 1/[\s^2^(Fo^2^)+(0.0485P)^2^+0.1688P] where P = (Fo^2^+2Fc^2^)/3'
_refine_ls_weighting_scheme calc
_refine_ls_wR_factor_ref 0.113
_reflns_number_gt 1235
_reflns_number_total 2113
_reflns_threshold_expression I>2\s(I)
_cod_data_source_file lh6015.cif
_cod_data_source_block I
_cod_original_cell_volume 1209.8(4)
_cod_original_sg_symbol_H-M 'P 21/c'
_cod_database_code 2201508
_cod_database_fobs_code 2201508

loop_
_symmetry_equiv_pos_as_xyz
'x, y, z'
'-x, y+1/2, -z+1/2'
'-x, -y, -z'
'x, -y-1/2, z-1/2'

loop_
_atom_site_label
_atom_site_fract_x
_atom_site_fract_y
_atom_site_fract_z
_atom_site_U_iso_or_equiv
_atom_site_adp_type
_atom_site_calc_flag
_atom_site_refinement_flags
_atom_site_occupancy
_atom_site_disorder_assembly
_atom_site_disorder_group
_atom_site_type_symbol
C1 0.1839(2) 0.2728(3) 0.98609(17) 0.0351(6) Uani d . 1 . . C
C2 0.2156(2) 0.4505(3) 1.00941(17) 0.0352(6) Uani d . 1 . . C
C3 0.1719(2) 0.5364(3) 1.08049(19) 0.0390(6) Uani d . 1 . . C
O3 0.19671(18) 0.7060(2) 1.10699(14) 0.0577(6) Uani d . 1 . . O
H31 0.2347 0.7476 1.0728 0.073(11) Uiso calc R 1 . . H
C4 0.1003(2) 0.4521(3) 1.12645(19) 0.0408(7) Uani d . 1 . . C
H4 0.0719 0.5112 1.1725 0.049 Uiso calc R 1 . . H
O5 0.00048(16) 0.1898(2) 1.14546(14) 0.0548(6) Uani d . 1 . . O
H5 -0.0199 0.2541 1.1842 0.082 Uiso calc R 1 . . H
C5 0.0716(2) 0.2799(3) 1.10322(19) 0.0398(6) Uani d . 1 . . C
C6 0.1139(2) 0.1921(3) 1.03436(19) 0.0396(6) Uani d . 1 . . C
H6 0.0944 0.0752 1.0203 0.048 Uiso calc R 1 . . H
C11 0.2227(2) 0.1641(3) 0.91090(18) 0.0385(6) Uani d . 1 . . C
H11A 0.1718 0.0634 0.8914 0.046 Uiso calc R 1 . . H
H11B 0.2131 0.2329 0.8497 0.046 Uiso calc R 1 . . H
C12 0.3460(2) 0.1020(3) 0.9505(2) 0.0376(6) Uani d . 1 . . C
O11 0.38513(16) 0.0404(2) 0.87881(12) 0.0509(5) Uani d . 1 . . O
H11C 0.4528 0.0077 0.9045 0.076 Uiso calc R 1 . . H
O12 0.40287(15) 0.1019(2) 1.04138(14) 0.0485(5) Uani d . 1 . . O
C21 0.2896(2) 0.5544(4) 0.96459(19) 0.0422(7) Uani d . 1 . . C
C22 0.4083(3) 0.5684(4) 0.8565(2) 0.0575(8) Uani d . 1 . . C
H22A 0.4749 0.6181 0.9086 0.069 Uiso calc R 1 . . H
H22B 0.3628 0.6629 0.8162 0.069 Uiso calc R 1 . . H
C23 0.4478(4) 0.4484(5) 0.7903(3) 0.0989(14) Uani d . 1 . . C
H23A 0.4951 0.5113 0.7579 0.148 Uiso calc R 1 . . H
H23B 0.3812 0.4004 0.739 0.148 Uiso calc R 1 . . H
H23C 0.4928 0.3556 0.831 0.148 Uiso calc R 1 . . H
O21 0.30898(19) 0.7097(3) 0.98169(16) 0.0666(7) Uani d . 1 . . O
O22 0.33670(15) 0.4666(2) 0.90433(13) 0.0450(5) Uani d . 1 . . O
O100 0.0957(2) 0.8752(3) 1.24130(17) 0.0608(6) Uani d . 1 . . O
H101 0.061(3) 0.970(6) 1.211(3) 0.119(17) Uiso d . 1 . . H
H102 0.125(3) 0.824(5) 1.203(3) 0.094(14) Uiso d . 1 . . H

loop_
_atom_site_aniso_label
_atom_site_aniso_U_11
_atom_site_aniso_U_22
_atom_site_aniso_U_33
_atom_site_aniso_U_12
_atom_site_aniso_U_13
_atom_site_aniso_U_23
C1 0.0321(14) 0.0357(15) 0.0377(14) 0.0009(12) 0.0114(12) -0.0033(12)
C2 0.0356(15) 0.0352(15) 0.0383(13) 0.0000(12) 0.0168(12) -0.0002(12)
C3 0.0469(16) 0.0293(14) 0.0442(14) 0.0010(13) 0.0195(13) -0.0023(12)
O3 0.0811(15) 0.0339(11) 0.0776(14) -0.0105(10) 0.0529(13) -0.0110(10)
C4 0.0485(17) 0.0361(15) 0.0459(15) 0.0041(13) 0.0262(14) -0.0023(12)
O5 0.0665(14) 0.0411(11) 0.0752(14) -0.0074(10) 0.0487(12) -0.0028(10)
C5 0.0382(15) 0.0392(16) 0.0481(15) 0.0017(13) 0.0221(13) 0.0062(13)
C6 0.0394(16) 0.0313(14) 0.0512(15) -0.0030(12) 0.0188(13) -0.0053(13)
C11 0.0387(15) 0.0377(15) 0.0417(14) -0.0048(12) 0.0163(13) -0.0094(12)
C12 0.0458(16) 0.0300(14) 0.0441(16) -0.0030(13) 0.0245(14) -0.0021(12)
O11 0.0560(12) 0.0604(13) 0.0443(10) 0.0147(10) 0.0271(10) -0.0016(9)
O12 0.0508(12) 0.0543(12) 0.0433(11) 0.0119(10) 0.0188(9) -0.0049(10)
C21 0.0447(17) 0.0406(17) 0.0443(15) -0.0032(14) 0.0185(14) -0.0015(13)
C22 0.066(2) 0.057(2) 0.0620(18) -0.0099(17) 0.0393(17) 0.0043(16)
C23 0.140(4) 0.097(3) 0.101(3) -0.029(3) 0.095(3) -0.018(2)
O21 0.0930(17) 0.0403(13) 0.0894(15) -0.0190(11) 0.0614(14) -0.0129(11)
O22 0.0514(11) 0.0432(11) 0.0514(10) -0.0050(9) 0.0319(10) -0.0012(9)
O100 0.0777(16) 0.0527(14) 0.0704(14) 0.0089(13) 0.0495(14) 0.0057(12)

loop_
_atom_type_symbol
_atom_type_description
_atom_type_scat_dispersion_real
_atom_type_scat_dispersion_imag
_atom_type_scat_source
C C 0.0033 0.0016 'International Tables Vol C Tables 4.2.6.8 and 6.1.1.4'
H H 0 0 'International Tables Vol C Tables 4.2.6.8 and 6.1.1.4'
O O 0.0106 0.006 'International Tables Vol C Tables 4.2.6.8 and 6.1.1.4'

loop_
_geom_angle_atom_site_label_1
_geom_angle_atom_site_label_2
_geom_angle_atom_site_label_3
_geom_angle
C6 C1 C2 118.8(2)
C6 C1 C11 117.1(2)
C2 C1 C11 124.1(2)
C3 C2 C1 117.9(2)
C3 C2 C21 116.7(2)
C1 C2 C21 125.3(2)
O3 C3 C4 116.1(2)
O3 C3 C2 122.2(2)
C4 C3 C2 121.7(2)
C3 O3 H31 109.5
C5 C4 C3 119.3(2)
C5 C4 H4 120.4
C3 C4 H4 120.4
C5 O5 H5 109.5
O5 C5 C4 122.0(2)
O5 C5 C6 117.7(2)
C4 C5 C6 120.3(2)
C1 C6 C5 122.0(2)
C1 C6 H6 119
C5 C6 H6 119
C12 C11 C1 114.5(2)
C12 C11 H11A 108.6
C1 C11 H11A 108.6
C12 C11 H11B 108.6
C1 C11 H11B 108.6
H11A C11 H11B 107.6
O12 C12 O11 123.5(2)
O12 C12 C11 123.1(2)
O11 C12 C11 113.4(2)
C12 O11 H11C 109.5
O21 C21 O22 121.3(2)
O21 C21 C2 123.4(2)
O22 C21 C2 115.3(2)
O22 C22 C23 107.4(2)
O22 C22 H22A 110.2
C23 C22 H22A 110.2
O22 C22 H22B 110.2
C23 C22 H22B 110.2
H22A C22 H22B 108.5
C22 C23 H23A 109.5
C22 C23 H23B 109.5
H23A C23 H23B 109.5
C22 C23 H23C 109.5
H23A C23 H23C 109.5
H23B C23 H23C 109.5
C21 O22 C22 116.3(2)
H101 O100 H102 109(3)

loop_
_geom_bond_atom_site_label_1
_geom_bond_atom_site_label_2
_geom_bond_site_symmetry_2
_geom_bond_distance
_geom_bond_publ_flag
C1 C6 . 1.379(3) ?
C1 C2 . 1.422(3) ?
C1 C11 . 1.515(3) ?
C2 C3 . 1.415(3) ?
C2 C21 . 1.472(3) ?
C3 O3 . 1.357(3) ?
C3 C4 . 1.385(3) ?
O3 H31 . 0.82 ?
C4 C5 . 1.375(3) ?
C4 H4 . 0.93 ?
O5 C5 . 1.369(3) ?
O5 H5 . 0.82 ?
C5 C6 . 1.387(3) ?
C6 H6 . 0.93 ?
C11 C12 . 1.494(4) ?
C11 H11A . 0.97 ?
C11 H11B . 0.97 ?
C12 O12 . 1.222(3) ?
C12 O11 . 1.312(3) ?
O11 H11C . 0.82 ?
C21 O21 . 1.221(3) ?
C21 O22 . 1.330(3) ?
C22 O22 . 1.468(3) ?
C22 C23 . 1.478(4) ?
C22 H22A . 0.97 ?
C22 H22B . 0.97 ?
C23 H23A . 0.96 ?
C23 H23B . 0.96 ?
C23 H23C . 0.96 ?
O100 H101 . 0.88(4) ?
O100 H102 . 0.82(3) ?

loop_
_geom_hbond_atom_site_label_D
_geom_hbond_atom_site_label_H
_geom_hbond_atom_site_label_A
_geom_hbond_site_symmetry_A
_geom_hbond_distance_DH
_geom_hbond_distance_HA
_geom_hbond_distance_DA
_geom_hbond_angle_DHA
O3 H31 O21 . 0.82 1.78 2.514(2) 147
O5 H5 O100 2_547 0.82 1.83 2.639(3) 168
O11 H11C O12 3_657 0.82 1.86 2.678(3) 171
O100 H101 O5 1_565 0.88(4) 1.94(4) 2.812(3) 174(4)
O100 H102 O3 . 0.82(3) 2.01(4) 2.835(3) 178(4)

loop_
_cod_related_entry_id
_cod_related_entry_database
_cod_related_entry_code
1 ChemSpider 21132053
